data_7030293
loop_
_publ_author_name
'Mandal, Sukhendu'
'Reber, Arthur C.'
'Qian, Meichun'
'Liu, Ran'
'Saavedra, Hector M.'
'Sen, Saikat'
'Weiss, Paul S.'
'Khanna, Shiv N.'
'Sen, Ayusman'

_publ_section_title
;
 Synthesis, structure and band gap energy of covalently linked
 cluster-assembled materials.
;
_journal_issue 40
_journal_name_full 'Dalton transactions (Cambridge, England : 2003)'
_journal_page_first 12365
_journal_page_last 12377
_journal_paper_doi 10.1039/c2dt31286g
_journal_volume 41
_journal_year 2012
_chemical_formula_sum 'C40 H80 As14 Cs2 K2 N8 O12 Zn'
_chemical_formula_weight 2323.39
_chemical_name_common zincarsenide
_chemical_name_systematic
;
?
;
_space_group_IT_number 14
_symmetry_cell_setting monoclinic
_symmetry_space_group_name_Hall '-P 2yn'
_symmetry_space_group_name_H-M 'P 1 21/n 1'
_atom_sites_solution_hydrogens geom
_atom_sites_solution_primary direct
_atom_sites_solution_secondary difmap
_audit_creation_method SHELXL-97
_cell_angle_alpha 90.00
_cell_angle_beta 95.691(4)
_cell_angle_gamma 90.00
_cell_formula_units_Z 4
_cell_length_a 14.839(3)
_cell_length_b 20.741(5)
_cell_length_c 24.297(5)
_cell_measurement_reflns_used 5701
_cell_measurement_temperature 120(2)
_cell_measurement_theta_max 27.582
_cell_measurement_theta_min 2.29
_cell_volume 7441(3)
_computing_cell_refinement 'Bruker SMART'
_computing_data_collection 'Bruker SMART'
_computing_data_reduction 'Bruker SAINT'
_computing_molecular_graphics 'Bruker SHELXTL'
_computing_publication_material 'Bruker SHELXTL'
_computing_structure_refinement 'SHELXL-97 (Sheldrick, 1997)'
_computing_structure_solution 'SHELXS-97 (Sheldrick, 1990)'
_diffrn_ambient_temperature 120(2)
_diffrn_measured_fraction_theta_full 0.964
_diffrn_measured_fraction_theta_max 0.964
_diffrn_measurement_device_type 'CCD area detector'
_diffrn_measurement_method 'phi and omega scans'
_diffrn_radiation_monochromator graphite
_diffrn_radiation_source 'fine-focus sealed tube'
_diffrn_radiation_type MoK\a
_diffrn_radiation_wavelength 0.71073
_diffrn_reflns_av_R_equivalents 0.0583
_diffrn_reflns_av_sigmaI/netI 0.0784
_diffrn_reflns_limit_h_max 18
_diffrn_reflns_limit_h_min -19
_diffrn_reflns_limit_k_max 27
_diffrn_reflns_limit_k_min -18
_diffrn_reflns_limit_l_max 31
_diffrn_reflns_limit_l_min -30
_diffrn_reflns_number 48820
_diffrn_reflns_theta_full 28.31
_diffrn_reflns_theta_max 28.31
_diffrn_reflns_theta_min 1.54
_exptl_absorpt_coefficient_mu 7.636
_exptl_absorpt_correction_T_max 0.5802
_exptl_absorpt_correction_T_min 0.3104
_exptl_absorpt_correction_type empirical
_exptl_absorpt_process_details SADABS
_exptl_crystal_colour orange-red
_exptl_crystal_density_diffrn 2.074
_exptl_crystal_density_method 'not measured'
_exptl_crystal_description plate
_exptl_crystal_F_000 4448
_exptl_crystal_size_max 0.20
_exptl_crystal_size_mid 0.10
_exptl_crystal_size_min 0.08
_refine_diff_density_max 3.454
_refine_diff_density_min -1.021
_refine_diff_density_rms 0.185
_refine_ls_extinction_method none
_refine_ls_goodness_of_fit_ref 1.010
_refine_ls_hydrogen_treatment none
_refine_ls_matrix_type full
_refine_ls_number_parameters 699
_refine_ls_number_reflns 17855
_refine_ls_number_restraints 0
_refine_ls_restrained_S_all 1.010
_refine_ls_R_factor_all 0.0830
_refine_ls_R_factor_gt 0.0497
_refine_ls_shift/su_max 0.001
_refine_ls_shift/su_mean 0.000
_refine_ls_structure_factor_coef Fsqd
_refine_ls_weighting_details 'calc w=1/[\s^2^(Fo^2^)+(0.0509P)^2^+0.0000P] where P=(Fo^2^+2Fc^2^)/3'
_refine_ls_weighting_scheme calc
_refine_ls_wR_factor_gt 0.1053
_refine_ls_wR_factor_ref 0.1177
_reflns_number_gt 12436
_reflns_number_total 17855
_reflns_threshold_expression >2sigma(I)
_cod_data_source_file c2dt31286g.txt
_cod_data_source_block compound1a
_cod_depositor_comments
;
The following automatic conversions were performed:

'_symmetry_cell_setting' value 'Monoclinic' changed to 'monoclinic'
according to
/usr/data/users/saulius/automatic-downloads/retrospective/RSC/lib/dictionaries/cif_core.dic
dictionary named 'cif_core.dic' version 2.4.2 from 2011-04-26.

Automatic conversion script
Id: cif_fix_values 2281 2013-09-26 08:29:07Z andrius 
;
_cod_original_sg_symbol_H-M 'P 21/n'
_cod_database_code 7030293

loop_
_symmetry_equiv_pos_as_xyz
'x, y, z'
'-x+1/2, y+1/2, -z+1/2'
'-x, -y, -z'
'x-1/2, -y-1/2, z-1/2'

loop_
_atom_site_label
_atom_site_type_symbol
_atom_site_fract_x
_atom_site_fract_y
_atom_site_fract_z
_atom_site_U_iso_or_equiv
_atom_site_adp_type
_atom_site_occupancy
_atom_site_symmetry_multiplicity
_atom_site_calc_flag
_atom_site_refinement_flags
As1 As -0.14224(4) 0.36880(3) 0.77653(2) 0.01854(14) Uani 1 1 d .
As2 As 0.01190(4) 0.34129(3) 0.79997(3) 0.02106(14) Uani 1 1 d .
As3 As 0.07779(4) 0.43811(3) 0.84874(3) 0.02283(15) Uani 1 1 d .
As4 As -0.10923(4) 0.36521(3) 0.93137(2) 0.02089(14) Uani 1 1 d .
As5 As -0.16947(4) 0.43211(3) 0.85715(3) 0.01915(14) Uani 1 1 d .
As6 As 0.03449(4) 0.34227(3) 0.90208(3) 0.02164(15) Uani 1 1 d .
As7 As -0.04867(4) 0.50925(3) 0.84405(3) 0.02158(15) Uani 1 1 d .
As8 As -0.06999(5) 0.67424(3) 0.62559(3) 0.02529(15) Uani 1 1 d .
As9 As -0.11553(4) 0.64340(3) 0.71801(3) 0.02218(15) Uani 1 1 d .
As10 As -0.22348(4) 0.55864(3) 0.69920(2) 0.01907(14) Uani 1 1 d .
As11 As -0.16047(5) 0.61231(4) 0.56043(3) 0.02578(16) Uani 1 1 d .
As12 As -0.17537(4) 0.51757(3) 0.61378(2) 0.01979(14) Uani 1 1 d .
As13 As 0.02442(4) 0.59835(3) 0.68474(3) 0.02449(15) Uani 1 1 d .
As14 As -0.02175(4) 0.49338(3) 0.65448(3) 0.02198(15) Uani 1 1 d .
C1 C -0.2133(4) 0.7934(3) 0.4540(3) 0.0299(16) Uani 1 1 d .
H1A H -0.2453 0.7998 0.4176 0.036 Uiso 1 1 calc R
H1B H -0.2581 0.7852 0.4796 0.036 Uiso 1 1 calc R
C2 C -0.0519(5) 0.6846(3) 0.3980(3) 0.0368(18) Uani 1 1 d .
H2A H -0.0972 0.6550 0.3811 0.044 Uiso 1 1 calc R
H2B H -0.0241 0.6649 0.4317 0.044 Uiso 1 1 calc R
C3 C 0.0184(5) 0.6965(4) 0.3593(3) 0.0388(19) Uani 1 1 d .
H3A H 0.0426 0.6557 0.3478 0.047 Uiso 1 1 calc R
H3B H -0.0084 0.7188 0.3266 0.047 Uiso 1 1 calc R
C4 C 0.1657(5) 0.7405(4) 0.3539(3) 0.0385(19) Uani 1 1 d .
H4A H 0.1450 0.7565 0.3173 0.046 Uiso 1 1 calc R
H4B H 0.1928 0.6984 0.3498 0.046 Uiso 1 1 calc R
C5 C 0.2349(5) 0.7856(4) 0.3813(3) 0.0333(17) Uani 1 1 d .
H5A H 0.2523 0.7703 0.4186 0.040 Uiso 1 1 calc R
H5B H 0.2884 0.7842 0.3614 0.040 Uiso 1 1 calc R
C6 C 0.1982(4) 0.8830(4) 0.3290(3) 0.0306(17) Uani 1 1 d .
H6A H 0.1779 0.8509 0.3014 0.037 Uiso 1 1 calc R
H6B H 0.2581 0.8971 0.3213 0.037 Uiso 1 1 calc R
C7 C 0.1355(4) 0.9391(3) 0.3231(3) 0.0287(16) Uani 1 1 d .
H7A H 0.1518 0.9701 0.3523 0.034 Uiso 1 1 calc R
H7B H 0.1400 0.9602 0.2878 0.034 Uiso 1 1 calc R
C8 C -0.0196(4) 0.9653(3) 0.3120(3) 0.0260(15) Uani 1 1 d .
H8A H -0.0170 0.9775 0.2736 0.031 Uiso 1 1 calc R
H8B H -0.0054 1.0030 0.3348 0.031 Uiso 1 1 calc R
C9 C -0.1136(4) 0.9419(3) 0.3202(2) 0.0244(14) Uani 1 1 d .
H9A H -0.1582 0.9731 0.3053 0.029 Uiso 1 1 calc R
H9B H -0.1255 0.9013 0.3009 0.029 Uiso 1 1 calc R
C10 C -0.2117(4) 0.9189(3) 0.3874(2) 0.0229(14) Uani 1 1 d .
H10A H -0.2318 0.8799 0.3680 0.027 Uiso 1 1 calc R
H10B H -0.2514 0.9539 0.3742 0.027 Uiso 1 1 calc R
C11 C -0.2145(4) 0.9101(3) 0.4491(2) 0.0254(15) Uani 1 1 d .
H11A H -0.1899 0.9483 0.4681 0.030 Uiso 1 1 calc R
H11B H -0.2771 0.9057 0.4569 0.030 Uiso 1 1 calc R
C12 C -0.1482(4) 0.8570(4) 0.5316(2) 0.0277(16) Uani 1 1 d .
H12A H -0.1277 0.8152 0.5458 0.033 Uiso 1 1 calc R
H12B H -0.2056 0.8661 0.5459 0.033 Uiso 1 1 calc R
C13 C 0.0747(4) 0.9319(3) 0.5610(3) 0.0287(16) Uani 1 1 d .
H13A H 0.0713 0.9372 0.6004 0.034 Uiso 1 1 calc R
H13B H 0.0658 0.9737 0.5434 0.034 Uiso 1 1 calc R
C14 C 0.1645(4) 0.9063(3) 0.5512(2) 0.0280(15) Uani 1 1 d .
H14A H 0.2117 0.9317 0.5713 0.034 Uiso 1 1 calc R
H14B H 0.1704 0.8621 0.5641 0.034 Uiso 1 1 calc R
C15 C 0.2569(4) 0.8797(4) 0.4811(3) 0.0344(18) Uani 1 1 d .
H15A H 0.2560 0.8340 0.4894 0.041 Uiso 1 1 calc R
H15B H 0.3073 0.8991 0.5037 0.041 Uiso 1 1 calc R
C16 C 0.2679(4) 0.8895(4) 0.4215(3) 0.0373(19) Uani 1 1 d .
H16A H 0.2599 0.9349 0.4128 0.045 Uiso 1 1 calc R
H16B H 0.3293 0.8779 0.4149 0.045 Uiso 1 1 calc R
C17 C 0.7344(5) 0.1592(4) 0.2511(3) 0.0375(18) Uani 1 1 d .
H17A H 0.6960 0.1865 0.2263 0.045 Uiso 1 1 calc R
H17B H 0.7096 0.1591 0.2866 0.045 Uiso 1 1 calc R
C18 C 0.7302(5) 0.0916(4) 0.2285(3) 0.0386(19) Uani 1 1 d .
H18A H 0.7717 0.0642 0.2512 0.046 Uiso 1 1 calc R
H18B H 0.6695 0.0745 0.2292 0.046 Uiso 1 1 calc R
C19 C 0.7491(5) 0.0299(4) 0.1492(3) 0.0391(19) Uani 1 1 d .
H19A H 0.6900 0.0113 0.1528 0.047 Uiso 1 1 calc R
H19B H 0.7946 0.0022 0.1682 0.047 Uiso 1 1 calc R
C20 C 0.7640(5) 0.0345(4) 0.0899(3) 0.0398(19) Uani 1 1 d .
H20A H 0.7524 -0.0070 0.0722 0.048 Uiso 1 1 calc R
H20B H 0.7225 0.0657 0.0717 0.048 Uiso 1 1 calc R
C21 C 0.8721(5) 0.0618(4) 0.0286(3) 0.0402(19) Uani 1 1 d .
H21A H 0.8348 0.0964 0.0119 0.048 Uiso 1 1 calc R
H21B H 0.8570 0.0225 0.0081 0.048 Uiso 1 1 calc R
C22 C 0.9696(5) 0.0774(4) 0.0259(3) 0.043(2) Uani 1 1 d .
H22A H 1.0058 0.0427 0.0434 0.051 Uiso 1 1 calc R
H22B H 0.9813 0.0789 -0.0126 0.051 Uiso 1 1 calc R
C23 C 0.9696(5) 0.1936(4) 0.0177(3) 0.0366(18) Uani 1 1 d .
H23A H 0.9048 0.1899 0.0078 0.044 Uiso 1 1 calc R
H23B H 0.9988 0.1918 -0.0163 0.044 Uiso 1 1 calc R
C24 C 0.9891(5) 0.2581(3) 0.0446(3) 0.0343(17) Uani 1 1 d .
H24A H 1.0539 0.2660 0.0488 0.041 Uiso 1 1 calc R
H24B H 0.9602 0.2921 0.0218 0.041 Uiso 1 1 calc R
C25 C 0.9546(4) 0.3207(3) 0.1209(3) 0.0241(14) Uani 1 1 d .
H25A H 0.9149 0.3488 0.0976 0.029 Uiso 1 1 calc R
H25B H 1.0151 0.3388 0.1239 0.029 Uiso 1 1 calc R
C26 C 0.9216(4) 0.3152(3) 0.1771(3) 0.0250(14) Uani 1 1 d .
H26A H 0.9632 0.2891 0.2010 0.030 Uiso 1 1 calc R
H26B H 0.9182 0.3576 0.1936 0.030 Uiso 1 1 calc R
C27 C 0.9783(5) 0.1677(4) 0.3043(3) 0.041(2) Uani 1 1 d .
H27A H 0.9924 0.2128 0.2987 0.049 Uiso 1 1 calc R
H27B H 1.0096 0.1540 0.3392 0.049 Uiso 1 1 calc R
C28 C 0.8775(5) 0.1594(4) 0.3053(3) 0.0413(19) Uani 1 1 d .
H28A H 0.8638 0.1138 0.3068 0.050 Uiso 1 1 calc R
H28B H 0.8594 0.1791 0.3387 0.050 Uiso 1 1 calc R
C29 C 0.8187(5) 0.2582(3) 0.2682(3) 0.0305(16) Uani 1 1 d .
H29A H 0.8781 0.2743 0.2819 0.037 Uiso 1 1 calc R
H29B H 0.7784 0.2656 0.2966 0.037 Uiso 1 1 calc R
C30 C 0.7844(4) 0.2961(4) 0.2168(3) 0.0283(15) Uani 1 1 d .
H30A H 0.7217 0.2844 0.2064 0.034 Uiso 1 1 calc R
H30B H 0.7859 0.3416 0.2259 0.034 Uiso 1 1 calc R
C31 C 1.1019(5) 0.1316(4) 0.2594(3) 0.044(2) Uani 1 1 d .
H31A H 1.1313 0.1140 0.2936 0.052 Uiso 1 1 calc R
H31B H 1.1220 0.1757 0.2559 0.052 Uiso 1 1 calc R
C32 C 1.1267(5) 0.0935(4) 0.2125(3) 0.040(2) Uani 1 1 d .
H32A H 1.1919 0.0885 0.2147 0.048 Uiso 1 1 calc R
H32B H 1.0996 0.0510 0.2132 0.048 Uiso 1 1 calc R
C33 C -0.1529(4) 0.7349(3) 0.4523(3) 0.0277(15) Uani 1 1 d .
H33A H -0.1180 0.7292 0.4879 0.033 Uiso 1 1 calc R
H33B H -0.1895 0.6966 0.4445 0.033 Uiso 1 1 calc R
C34 C 1.0989(5) 0.1381(4) 0.0659(3) 0.042(2) Uani 1 1 d .
H34A H 1.1193 0.1821 0.0724 0.050 Uiso 1 1 calc R
H34B H 1.1274 0.1216 0.0345 0.050 Uiso 1 1 calc R
C35 C 1.1295(5) 0.0981(4) 0.1161(4) 0.045(2) Uani 1 1 d .
H35A H 1.1075 0.0542 0.1111 0.055 Uiso 1 1 calc R
H35B H 1.1952 0.0969 0.1216 0.055 Uiso 1 1 calc R
C36 C 0.0744(6) 0.1539(4) 0.8237(4) 0.051(2) Uani 1 1 d .
H36A H 0.0988 0.1921 0.8427 0.061 Uiso 1 1 calc R
H36B H 0.1198 0.1376 0.8011 0.061 Uiso 1 1 calc R
C37 C 0.0564(7) 0.1046(5) 0.8649(4) 0.071(3) Uani 1 1 d .
H37A H 0.1129 0.0926 0.8859 0.085 Uiso 1 1 calc R
H37B H 0.0169 0.1226 0.8904 0.085 Uiso 1 1 calc R
C38 C -0.0808(4) 0.9070(4) 0.5530(3) 0.0287(16) Uani 1 1 d .
H38A H -0.0974 0.9486 0.5367 0.034 Uiso 1 1 calc R
H38B H -0.0801 0.9106 0.5928 0.034 Uiso 1 1 calc R
N7 N 0.1667(8) 0.6318(6) 0.4857(5) 0.119(4) Uiso 1 1 d .
C40 C 0.1683(9) 0.7067(7) 0.5573(6) 0.108(4) Uiso 1 1 d .
Cs1 Cs 0.0000 0.5000 1.0000 0.04656(19) Uani 1 2 d S
Cs2 Cs 0.01448(6) 0.52143(4) 0.50429(4) 0.0318(2) Uani 0.50 1 d P
Cs3 Cs -0.17759(3) 0.21645(2) 0.856251(18) 0.02933(11) Uani 1 1 d .
K1 K 0.02264(8) 0.85071(7) 0.42865(5) 0.0183(3) Uani 1 1 d .
K2 K 0.91165(8) 0.15576(7) 0.15681(5) 0.0197(3) Uani 1 1 d .
N1 N 0.2051(3) 0.8524(3) 0.3842(2) 0.0244(12) Uani 1 1 d .
N2 N -0.1632(3) 0.8532(3) 0.4709(2) 0.0217(12) Uani 1 1 d .
N3 N 0.9998(4) 0.1381(3) 0.0521(2) 0.0317(14) Uani 1 1 d .
N4 N 0.8253(3) 0.1873(3) 0.2583(2) 0.0256(12) Uani 1 1 d .
N5 N -0.0061(4) 0.1713(3) 0.7880(3) 0.0387(15) Uani 1 1 d .
H5C H -0.0571 0.1533 0.7924 0.046 Uiso 1 1 calc R
H5D H -0.0029 0.1998 0.7625 0.046 Uiso 1 1 calc R
N6 N 0.0154(6) 0.0488(4) 0.8398(3) 0.082(3) Uani 1 1 d .
H6C H 0.0041 0.0469 0.8045 0.098 Uiso 1 1 calc R
H6D H 0.0018 0.0168 0.8600 0.098 Uiso 1 1 calc R
C39 C 0.2149(9) 0.6716(7) 0.5275(6) 0.104(4) Uiso 1 1 d .
N8 N 0.1030(5) 0.7455(4) 0.5253(3) 0.066(2) Uiso 1 1 d .
O1 O 0.1734(3) 0.9090(2) 0.49340(17) 0.0264(10) Uani 1 1 d .
O2 O 0.0061(3) 0.8885(2) 0.53890(17) 0.0260(10) Uani 1 1 d .
O3 O 0.0442(3) 0.9166(2) 0.32629(16) 0.0198(9) Uani 1 1 d .
O4 O -0.1195(3) 0.9334(2) 0.37757(16) 0.0208(9) Uani 1 1 d .
O5 O -0.0940(3) 0.7436(2) 0.41079(18) 0.0261(10) Uani 1 1 d .
O6 O 0.0894(3) 0.7346(2) 0.38633(18) 0.0307(11) Uani 1 1 d .
O7 O 0.8546(3) 0.0537(2) 0.08506(19) 0.0313(11) Uani 1 1 d .
O8 O 0.7542(3) 0.0920(2) 0.17305(19) 0.0305(11) Uani 1 1 d .
O9 O 1.0949(3) 0.1260(2) 0.1624(2) 0.0362(12) Uani 1 1 d .
O10 O 1.0070(3) 0.1302(2) 0.2607(2) 0.0334(12) Uani 1 1 d .
O11 O 0.9550(3) 0.2578(2) 0.09750(17) 0.0256(10) Uani 1 1 d .
O12 O 0.8342(3) 0.2861(2) 0.17096(17) 0.0227(10) Uani 1 1 d .
Zn1 Zn -0.10132(5) 0.48101(4) 0.74272(3) 0.02181(17) Uani 1 1 d .

loop_
_atom_site_aniso_label
_atom_site_aniso_U_11
_atom_site_aniso_U_22
_atom_site_aniso_U_33
_atom_site_aniso_U_23
_atom_site_aniso_U_13
_atom_site_aniso_U_12
As1 0.0212(3) 0.0181(3) 0.0158(3) 0.0003(3) -0.0007(2) -0.0016(3)
As2 0.0201(3) 0.0218(4) 0.0222(3) -0.0032(3) 0.0063(3) 0.0024(3)
As3 0.0178(3) 0.0258(4) 0.0253(3) -0.0018(3) 0.0047(3) -0.0058(3)
As4 0.0261(3) 0.0215(4) 0.0157(3) 0.0003(3) 0.0053(3) -0.0052(3)
As5 0.0178(3) 0.0190(3) 0.0212(3) -0.0005(3) 0.0046(2) 0.0026(3)
As6 0.0208(3) 0.0209(3) 0.0222(3) 0.0018(3) -0.0030(3) 0.0022(3)
As7 0.0287(4) 0.0140(3) 0.0221(3) 0.0000(3) 0.0027(3) -0.0024(3)
As8 0.0293(4) 0.0187(4) 0.0286(4) 0.0041(3) 0.0068(3) -0.0046(3)
As9 0.0255(3) 0.0215(4) 0.0194(3) -0.0037(3) 0.0015(3) 0.0008(3)
As10 0.0197(3) 0.0198(3) 0.0186(3) 0.0032(3) 0.0067(2) 0.0020(3)
As11 0.0326(4) 0.0282(4) 0.0166(3) 0.0052(3) 0.0026(3) 0.0002(3)
As12 0.0219(3) 0.0190(3) 0.0189(3) -0.0015(3) 0.0038(3) -0.0031(3)
As13 0.0190(3) 0.0283(4) 0.0260(3) -0.0024(3) 0.0018(3) -0.0022(3)
As14 0.0236(3) 0.0204(4) 0.0230(3) 0.0015(3) 0.0074(3) 0.0055(3)
C1 0.020(3) 0.037(4) 0.032(4) 0.014(3) -0.002(3) -0.010(3)
C2 0.039(4) 0.023(4) 0.049(5) 0.001(4) 0.007(4) -0.012(3)
C3 0.051(5) 0.021(4) 0.045(5) -0.014(3) 0.006(4) -0.001(3)
C4 0.051(5) 0.037(5) 0.030(4) 0.003(3) 0.016(4) 0.017(4)
C5 0.029(4) 0.040(5) 0.033(4) 0.006(3) 0.014(3) 0.010(3)
C6 0.026(4) 0.046(5) 0.022(3) 0.003(3) 0.012(3) 0.003(3)
C7 0.033(4) 0.032(4) 0.022(3) 0.006(3) 0.009(3) -0.006(3)
C8 0.041(4) 0.022(4) 0.017(3) 0.007(3) 0.009(3) 0.000(3)
C9 0.025(3) 0.029(4) 0.019(3) 0.008(3) 0.005(3) 0.001(3)
C10 0.018(3) 0.027(4) 0.023(3) -0.001(3) -0.001(3) 0.002(3)
C11 0.019(3) 0.033(4) 0.025(3) 0.003(3) 0.006(3) -0.004(3)
C12 0.021(3) 0.044(5) 0.019(3) 0.004(3) 0.007(3) 0.003(3)
C13 0.041(4) 0.027(4) 0.017(3) -0.005(3) -0.001(3) -0.007(3)
C14 0.032(4) 0.031(4) 0.020(3) 0.002(3) -0.004(3) -0.008(3)
C15 0.021(3) 0.051(5) 0.031(4) 0.006(4) 0.001(3) -0.006(3)
C16 0.021(4) 0.059(6) 0.034(4) 0.006(4) 0.013(3) -0.004(3)
C17 0.028(4) 0.045(5) 0.042(4) 0.005(4) 0.015(3) -0.006(3)
C18 0.023(4) 0.041(5) 0.054(5) 0.007(4) 0.014(3) -0.009(3)
C19 0.023(4) 0.034(4) 0.061(5) -0.002(4) 0.005(4) -0.007(3)
C20 0.025(4) 0.033(4) 0.058(5) -0.014(4) -0.009(4) -0.005(3)
C21 0.052(5) 0.036(5) 0.031(4) -0.010(4) -0.004(4) 0.001(4)
C22 0.060(5) 0.035(5) 0.035(4) -0.007(4) 0.013(4) 0.004(4)
C23 0.052(5) 0.035(4) 0.025(4) 0.000(3) 0.014(3) 0.003(4)
C24 0.054(5) 0.021(4) 0.032(4) 0.013(3) 0.021(3) -0.001(3)
C25 0.024(3) 0.014(3) 0.035(4) 0.000(3) 0.005(3) -0.001(3)
C26 0.025(3) 0.019(3) 0.030(3) -0.006(3) -0.004(3) -0.002(3)
C27 0.050(5) 0.042(5) 0.027(4) 0.014(4) -0.014(3) 0.004(4)
C28 0.056(5) 0.044(5) 0.025(4) 0.010(4) 0.007(3) -0.004(4)
C29 0.033(4) 0.036(4) 0.023(3) 0.006(3) 0.009(3) 0.002(3)
C30 0.030(4) 0.033(4) 0.022(3) -0.002(3) 0.006(3) 0.005(3)
C31 0.039(4) 0.036(5) 0.052(5) 0.001(4) -0.023(4) 0.007(4)
C32 0.019(4) 0.035(5) 0.063(5) -0.002(4) -0.017(4) 0.011(3)
C33 0.023(3) 0.031(4) 0.028(4) 0.009(3) 0.000(3) -0.010(3)
C34 0.038(4) 0.026(4) 0.067(6) -0.006(4) 0.030(4) 0.001(3)
C35 0.021(4) 0.036(5) 0.081(6) 0.007(5) 0.015(4) 0.007(3)
C36 0.054(5) 0.042(5) 0.055(5) -0.011(4) -0.005(4) -0.003(4)
C37 0.086(8) 0.067(7) 0.056(6) -0.001(6) -0.006(5) 0.040(6)
C38 0.033(4) 0.038(4) 0.016(3) -0.003(3) 0.006(3) 0.005(3)
Cs1 0.0721(5) 0.0346(4) 0.0306(3) -0.0090(3) -0.0070(3) -0.0171(4)
Cs2 0.0373(5) 0.0286(5) 0.0327(5) 0.0006(5) 0.0186(4) 0.0017(4)
Cs3 0.0317(2) 0.0219(2) 0.0348(2) -0.00480(19) 0.00536(18) -0.00888(18)
K1 0.0184(6) 0.0208(7) 0.0163(6) -0.0015(5) 0.0042(5) -0.0038(5)
K2 0.0147(6) 0.0198(7) 0.0250(7) 0.0048(6) 0.0034(5) 0.0007(5)
N1 0.026(3) 0.028(3) 0.019(3) 0.004(2) 0.006(2) -0.001(2)
N2 0.019(3) 0.025(3) 0.021(3) 0.004(2) 0.003(2) -0.002(2)
N3 0.036(3) 0.026(3) 0.035(3) 0.001(3) 0.014(3) 0.008(3)
N4 0.025(3) 0.027(3) 0.025(3) 0.008(2) 0.001(2) 0.000(2)
N5 0.033(3) 0.037(4) 0.047(4) 0.005(3) 0.005(3) -0.004(3)
N6 0.117(8) 0.068(7) 0.059(5) 0.024(5) 0.002(5) -0.016(6)
O1 0.020(2) 0.039(3) 0.020(2) 0.001(2) 0.0019(18) -0.007(2)
O2 0.027(2) 0.032(3) 0.020(2) -0.007(2) 0.0079(19) -0.005(2)
O3 0.022(2) 0.022(2) 0.016(2) 0.0023(18) 0.0050(17) -0.0018(18)
O4 0.022(2) 0.022(2) 0.019(2) 0.0005(19) 0.0050(17) -0.0024(18)
O5 0.029(2) 0.016(2) 0.033(2) 0.003(2) 0.002(2) -0.003(2)
O6 0.035(3) 0.029(3) 0.029(3) -0.003(2) 0.008(2) 0.005(2)
O7 0.025(2) 0.031(3) 0.037(3) -0.003(2) -0.001(2) 0.000(2)
O8 0.023(2) 0.027(3) 0.042(3) 0.001(2) 0.009(2) -0.003(2)
O9 0.021(2) 0.030(3) 0.057(3) -0.003(3) -0.001(2) 0.005(2)
O10 0.025(3) 0.029(3) 0.043(3) 0.000(2) -0.011(2) 0.001(2)
O11 0.037(3) 0.020(2) 0.021(2) 0.0035(19) 0.010(2) -0.001(2)
O12 0.018(2) 0.025(3) 0.024(2) 0.003(2) -0.0010(18) -0.0002(19)
Zn1 0.0268(4) 0.0205(4) 0.0183(4) 0.0056(3) 0.0030(3) 0.0016(3)

loop_
_atom_type_symbol
_atom_type_description
_atom_type_scat_dispersion_real
_atom_type_scat_dispersion_imag
_atom_type_scat_source
C C 0.0033 0.0016 'International Tables Vol C Tables 4.2.6.8 and 6.1.1.4'
H H 0.0000 0.0000 'International Tables Vol C Tables 4.2.6.8 and 6.1.1.4'
N N 0.0061 0.0033 'International Tables Vol C Tables 4.2.6.8 and 6.1.1.4'
O O 0.0106 0.0060 'International Tables Vol C Tables 4.2.6.8 and 6.1.1.4'
K K 0.2009 0.2494 'International Tables Vol C Tables 4.2.6.8 and 6.1.1.4'
Zn Zn 0.2839 1.4301 'International Tables Vol C Tables 4.2.6.8 and 6.1.1.4'
As As 0.0499 2.0058 'International Tables Vol C Tables 4.2.6.8 and 6.1.1.4'
Cs Cs -0.3680 2.1192 'International Tables Vol C Tables 4.2.6.8 and 6.1.1.4'

loop_
_geom_angle_atom_site_label_1
_geom_angle_atom_site_label_2
_geom_angle_atom_site_label_3
_geom_angle
_geom_angle_site_symmetry_1
_geom_angle_site_symmetry_3
As2 As1 As5 99.81(3) . .
As2 As1 Zn1 92.40(3) . .
As5 As1 Zn1 80.26(3) . .
As2 As1 Cs3 81.66(3) . .
As5 As1 Cs3 89.78(3) . .
Zn1 As1 Cs3 167.41(3) . .
As1 As2 As6 105.71(3) . .
As1 As2 As3 104.17(3) . .
As6 As2 As3 60.41(3) . .
As1 As2 Cs3 63.93(2) . .
As6 As2 Cs3 72.74(2) . .
As3 As2 Cs3 126.49(3) . .
As7 As3 As2 101.96(3) . .
As7 As3 As6 106.06(3) . .
As2 As3 As6 59.56(3) . .
As7 As3 Cs1 64.21(2) . .
As2 As3 Cs1 122.71(3) . .
As6 As3 Cs1 71.24(2) . .
As6 As4 As5 99.89(3) . .
As6 As4 Cs1 85.22(3) . .
As5 As4 Cs1 90.94(3) . .
As6 As4 Cs3 83.94(3) . .
As5 As4 Cs3 92.79(3) . .
Cs1 As4 Cs3 168.98(2) . .
As4 As5 As1 102.49(4) . .
As4 As5 As7 104.77(3) . .
As1 As5 As7 93.79(3) . .
As4 As5 Cs1 55.62(2) . .
As1 As5 Cs1 134.09(3) . .
As7 As5 Cs1 61.00(2) . .
As4 As6 As2 105.52(3) . .
As4 As6 As3 106.44(3) . .
As2 As6 As3 60.04(3) . .
As4 As6 Cs1 59.80(2) . .
As2 As6 Cs1 125.17(3) . .
As3 As6 Cs1 73.69(3) . .
As4 As6 Cs3 61.63(2) . .
As2 As6 Cs3 72.66(2) . .
As3 As6 Cs3 126.11(3) . .
Cs1 As6 Cs3 121.405(19) . .
As3 As7 As5 99.94(4) . .
As3 As7 Zn1 93.89(3) . .
As5 As7 Zn1 79.56(3) . .
As3 As7 Cs1 81.35(2) . .
As5 As7 Cs1 84.63(2) . .
Zn1 As7 Cs1 162.47(3) . .
As11 As8 As13 107.24(4) . .
As11 As8 As9 106.17(4) . .
As13 As8 As9 60.08(3) . .
As11 As8 Cs3 73.10(3) . 2_456
As13 As8 Cs3 124.79(3) . 2_456
As9 As8 Cs3 66.90(2) . 2_456
As10 As9 As13 103.13(4) . .
As10 As9 As8 104.65(3) . .
As13 As9 As8 59.55(3) . .
As10 As9 Cs3 72.68(3) . 2_456
As13 As9 Cs3 132.13(3) . 2_456
As8 As9 Cs3 75.12(3) . 2_456
As9 As10 As12 100.01(3) . .
As9 As10 Zn1 87.14(3) . .
As12 As10 Zn1 82.89(3) . .
As9 As10 Cs3 70.17(3) . 2_456
As12 As10 Cs3 97.84(3) . 2_456
Zn1 As10 Cs3 157.13(3) . 2_456
As8 As11 As12 99.33(3) . .
As8 As11 Cs2 99.01(3) . .
As12 As11 Cs2 83.27(3) . .
As8 As11 Cs3 72.02(3) . 2_456
As12 As11 Cs3 94.51(3) . 2_456
Cs2 As11 Cs3 170.35(3) . 2_456
As8 As11 Cs2 110.68(3) . 3_566
As12 As11 Cs2 73.75(3) . 3_566
Cs2 As11 Cs2 14.28(3) . 3_566
Cs3 As11 Cs2 168.18(2) 2_456 3_566
As11 As12 As10 103.20(4) . .
As11 As12 As14 104.88(3) . .
As10 As12 As14 93.90(3) . .
As11 As12 Cs2 71.40(3) . 3_566
As10 As12 Cs2 159.62(3) . 3_566
As14 As12 Cs2 69.46(3) . 3_566
As11 As12 Cs2 61.22(3) . .
As10 As12 Cs2 147.01(3) . .
As14 As12 Cs2 65.77(3) . .
Cs2 As12 Cs2 14.23(2) 3_566 .
As14 As13 As8 105.91(4) . .
As14 As13 As9 102.74(3) . .
As8 As13 As9 60.37(3) . .
As13 As14 As12 99.54(3) . .
As13 As14 Zn1 88.59(3) . .
As12 As14 Zn1 82.55(3) . .
As13 As14 Cs2 95.35(3) . .
As12 As14 Cs2 78.14(3) . .
Zn1 As14 Cs2 160.68(3) . .
As13 As14 Cs2 110.14(3) . 3_566
As12 As14 Cs2 74.40(3) . 3_566
Zn1 As14 Cs2 152.20(3) . 3_566
Cs2 As14 Cs2 14.92(3) . 3_566
N2 C1 C33 113.4(5) . .
O5 C2 C3 110.2(6) . .
O6 C3 C2 109.4(6) . .
O6 C4 C5 110.5(6) . .
N1 C5 C4 114.7(6) . .
N1 C6 C7 114.1(5) . .
O3 C7 C6 108.9(5) . .
O3 C8 C9 110.2(5) . .
O4 C9 C8 108.6(5) . .
O4 C10 C11 108.0(5) . .
N2 C11 C10 112.9(5) . .
N2 C12 C38 114.4(5) . .
O2 C13 C14 109.6(5) . .
O1 C14 C13 108.5(5) . .
O1 C15 C16 109.0(6) . .
N1 C16 C15 114.1(6) . .
N4 C17 C18 114.8(6) . .
O8 C18 C17 109.5(6) . .
O8 C19 C20 109.5(6) . .
O7 C20 C19 109.5(6) . .
O7 C21 C22 109.7(6) . .
N3 C22 C21 115.2(6) . .
N3 C23 C24 114.5(6) . .
O11 C24 C23 108.5(5) . .
O11 C25 C26 108.0(5) . .
O12 C26 C25 108.2(5) . .
O10 C27 C28 108.8(6) . .
N4 C28 C27 113.5(6) . .
N4 C29 C30 113.6(6) . .
O12 C30 C29 114.4(5) . .
O10 C31 C32 109.5(6) . .
O9 C32 C31 108.8(6) . .
O5 C33 C1 109.1(5) . .
N3 C34 C35 113.5(6) . .
O9 C35 C34 108.4(6) . .
N5 C36 C37 112.6(8) . .
N6 C37 C36 111.9(8) . .
O2 C38 C12 108.7(5) . .
C39 C40 N8 112.9(13) . .
As4 Cs1 As4 180.0 3_567 .
As4 Cs1 As7 117.445(16) 3_567 .
As4 Cs1 As7 62.555(15) . .
As4 Cs1 As7 62.555(16) 3_567 3_567
As4 Cs1 As7 117.445(15) . 3_567
As7 Cs1 As7 180.0 . 3_567
As4 Cs1 As6 145.021(16) 3_567 .
As4 Cs1 As6 34.979(16) . .
As7 Cs1 As6 58.913(16) . .
As7 Cs1 As6 121.087(16) 3_567 .
As4 Cs1 As6 34.979(16) 3_567 3_567
As4 Cs1 As6 145.021(16) . 3_567
As7 Cs1 As6 121.087(16) . 3_567
As7 Cs1 As6 58.913(16) 3_567 3_567
As6 Cs1 As6 180.0 . 3_567
As4 Cs1 As3 120.145(15) 3_567 .
As4 Cs1 As3 59.855(15) . .
As7 Cs1 As3 34.436(16) . .
As7 Cs1 As3 145.564(16) 3_567 .
As6 Cs1 As3 35.066(13) . .
As6 Cs1 As3 144.934(14) 3_567 .
As4 Cs1 As3 59.855(15) 3_567 3_567
As4 Cs1 As3 120.145(15) . 3_567
As7 Cs1 As3 145.564(16) . 3_567
As7 Cs1 As3 34.436(16) 3_567 3_567
As6 Cs1 As3 144.934(14) . 3_567
As6 Cs1 As3 35.066(13) 3_567 3_567
As3 Cs1 As3 180.000(7) . 3_567
As4 Cs1 As5 146.559(14) 3_567 .
As4 Cs1 As5 33.441(14) . .
As7 Cs1 As5 34.370(14) . .
As7 Cs1 As5 145.630(14) 3_567 .
As6 Cs1 As5 50.972(14) . .
As6 Cs1 As5 129.028(14) 3_567 .
As3 Cs1 As5 51.669(17) . .
As3 Cs1 As5 128.331(17) 3_567 .
As4 Cs1 As5 33.441(14) 3_567 3_567
As4 Cs1 As5 146.559(14) . 3_567
As7 Cs1 As5 145.630(14) . 3_567
As7 Cs1 As5 34.370(14) 3_567 3_567
As6 Cs1 As5 129.028(14) . 3_567
As6 Cs1 As5 50.972(14) 3_567 3_567
As3 Cs1 As5 128.331(17) . 3_567
As3 Cs1 As5 51.669(17) 3_567 3_567
As5 Cs1 As5 180.0 . 3_567
Cs2 Cs2 As11 103.55(11) 3_566 .
Cs2 Cs2 As14 88.01(10) 3_566 .
As11 Cs2 As14 62.40(2) . .
Cs2 Cs2 As14 77.06(10) 3_566 3_566
As11 Cs2 As14 120.81(3) . 3_566
As14 Cs2 As14 165.08(3) . 3_566
Cs2 Cs2 As11 62.17(10) 3_566 3_566
As11 Cs2 As11 165.72(3) . 3_566
As14 Cs2 As11 114.37(3) . 3_566
As14 Cs2 As11 58.487(19) 3_566 3_566
Cs2 Cs2 As12 86.86(10) 3_566 3_566
As11 Cs2 As12 152.49(3) . 3_566
As14 Cs2 As12 144.45(3) . 3_566
As14 Cs2 As12 36.143(17) 3_566 3_566
As11 Cs2 As12 34.848(16) 3_566 3_566
Cs2 Cs2 As12 78.91(10) 3_566 .
As11 Cs2 As12 35.514(18) . .
As14 Cs2 As12 36.085(16) . .
As14 Cs2 As12 137.61(3) 3_566 .
As11 Cs2 As12 133.76(3) 3_566 .
As12 Cs2 As12 165.77(2) 3_566 .
N5 Cs3 As4 107.35(11) . .
N5 Cs3 As9 106.27(11) . 2_446
As4 Cs3 As9 139.06(2) . 2_446
N5 Cs3 As1 80.00(11) . .
As4 Cs3 As1 60.39(2) . .
As9 Cs3 As1 104.01(2) 2_446 .
N5 Cs3 As10 82.37(11) . 2_446
As4 Cs3 As10 169.101(18) . 2_446
As9 Cs3 As10 37.154(15) 2_446 2_446
As1 Cs3 As10 127.70(2) . 2_446
N5 Cs3 As8 141.80(11) . 2_446
As4 Cs3 As8 110.600(18) . 2_446
As9 Cs3 As8 37.972(17) 2_446 2_446
As1 Cs3 As8 115.394(18) . 2_446
As10 Cs3 As8 60.289(15) 2_446 2_446
N5 Cs3 As11 129.93(11) . 2_446
As4 Cs3 As11 110.95(2) . 2_446
As9 Cs3 As11 60.674(19) 2_446 2_446
As1 Cs3 As11 147.890(19) . 2_446
As10 Cs3 As11 58.201(18) 2_446 2_446
As8 Cs3 As11 34.880(15) 2_446 2_446
N5 Cs3 As2 55.35(11) . .
As4 Cs3 As2 58.506(17) . .
As9 Cs3 As2 130.28(2) 2_446 .
As1 Cs3 As2 34.402(14) . .
As10 Cs3 As2 132.393(19) 2_446 .
As8 Cs3 As2 149.703(19) 2_446 .
As11 Cs3 As2 168.266(18) 2_446 .
N5 Cs3 As6 73.26(11) . .
As4 Cs3 As6 34.436(15) . .
As9 Cs3 As6 162.045(19) 2_446 .
As1 Cs3 As6 58.055(17) . .
As10 Cs3 As6 153.699(18) 2_446 .
As8 Cs3 As6 144.911(18) 2_446 .
As11 Cs3 As6 133.75(2) 2_446 .
As2 Cs3 As6 34.604(15) . .
O5 K1 O2 104.74(13) . .
O5 K1 O6 60.47(13) . .
O2 K1 O6 130.24(14) . .
O5 K1 O1 148.01(14) . .
O2 K1 O1 59.99(12) . .
O6 K1 O1 105.96(14) . .
O5 K1 O3 111.05(13) . .
O2 K1 O3 135.55(14) . .
O6 K1 O3 90.97(13) . .
O1 K1 O3 97.23(12) . .
O5 K1 O4 89.46(13) . .
O2 K1 O4 96.52(13) . .
O6 K1 O4 127.77(13) . .
O1 K1 O4 118.66(14) . .
O3 K1 O4 59.27(11) . .
O5 K1 N1 120.88(15) . .
O2 K1 N1 120.15(14) . .
O6 K1 N1 61.38(14) . .
O1 K1 N1 60.82(13) . .
O3 K1 N1 60.31(13) . .
O4 K1 N1 118.76(13) . .
O5 K1 N2 60.13(14) . .
O2 K1 N2 60.49(13) . .
O6 K1 N2 119.93(15) . .
O1 K1 N2 119.46(14) . .
O3 K1 N2 117.76(13) . .
O4 K1 N2 59.21(13) . .
N1 K1 N2 177.94(15) . .
O11 K2 O8 135.36(14) . .
O11 K2 O9 85.18(14) . .
O8 K2 O9 136.74(15) . .
O11 K2 O10 120.35(14) . .
O8 K2 O10 98.01(14) . .
O9 K2 O10 60.82(15) . .
O11 K2 O7 109.56(14) . .
O8 K2 O7 61.32(14) . .
O9 K2 O7 95.47(14) . .
O10 K2 O7 120.35(15) . .
O11 K2 N4 114.86(15) . .
O8 K2 N4 62.78(15) . .
O9 K2 N4 120.68(15) . .
O10 K2 N4 61.08(14) . .
O7 K2 N4 123.55(15) . .
O11 K2 O12 57.23(12) . .
O8 K2 O12 94.40(13) . .
O9 K2 O12 125.79(14) . .
O10 K2 O12 103.50(13) . .
O7 K2 O12 131.25(13) . .
N4 K2 O12 59.89(13) . .
O11 K2 N3 59.38(15) . .
O8 K2 N3 120.82(16) . .
O9 K2 N3 60.47(16) . .
O10 K2 N3 121.00(16) . .
O7 K2 N3 60.83(15) . .
N4 K2 N3 174.24(16) . .
O12 K2 N3 114.57(14) . .
C16 N1 C5 110.8(6) . .
C16 N1 C6 108.7(5) . .
C5 N1 C6 110.9(5) . .
C16 N1 K1 109.1(4) . .
C5 N1 K1 107.1(4) . .
C6 N1 K1 110.3(4) . .
C12 N2 C11 109.8(5) . .
C12 N2 C1 110.1(5) . .
C11 N2 C1 110.1(5) . .
C12 N2 K1 106.7(3) . .
C11 N2 K1 110.3(3) . .
C1 N2 K1 109.8(4) . .
C22 N3 C23 111.4(6) . .
C22 N3 C34 110.7(6) . .
C23 N3 C34 111.9(6) . .
C22 N3 K2 109.5(4) . .
C23 N3 K2 104.7(4) . .
C34 N3 K2 108.4(4) . .
C28 N4 C17 110.7(6) . .
C28 N4 C29 108.0(5) . .
C17 N4 C29 109.8(5) . .
C28 N4 K2 109.2(4) . .
C17 N4 K2 106.3(4) . .
C29 N4 K2 113.0(4) . .
C36 N5 Cs3 113.6(5) . .
C40 C39 N7 117.8(13) . .
C14 O1 C15 110.7(5) . .
C14 O1 K1 112.4(3) . .
C15 O1 K1 110.4(4) . .
C38 O2 C13 111.8(5) . .
C38 O2 K1 118.1(3) . .
C13 O2 K1 114.0(3) . .
C8 O3 C7 111.6(5) . .
C8 O3 K1 115.1(3) . .
C7 O3 K1 112.7(3) . .
C9 O4 C10 110.0(4) . .
C9 O4 K1 112.4(3) . .
C10 O4 K1 117.8(3) . .
C33 O5 C2 111.3(5) . .
C33 O5 K1 113.9(4) . .
C2 O5 K1 115.8(4) . .
C3 O6 C4 112.2(5) . .
C3 O6 K1 111.7(4) . .
C4 O6 K1 116.5(4) . .
C20 O7 C21 112.1(5) . .
C20 O7 K2 112.8(4) . .
C21 O7 K2 115.6(4) . .
C19 O8 C18 112.0(5) . .
C19 O8 K2 113.1(4) . .
C18 O8 K2 115.7(4) . .
C35 O9 C32 111.8(5) . .
C35 O9 K2 119.1(4) . .
C32 O9 K2 112.6(4) . .
C31 O10 C27 112.4(5) . .
C31 O10 K2 112.9(4) . .
C27 O10 K2 113.9(4) . .
C25 O11 C24 111.8(5) . .
C25 O11 K2 119.9(3) . .
C24 O11 K2 127.9(4) . .
C30 O12 C26 113.4(5) . .
C30 O12 K2 117.6(4) . .
C26 O12 K2 92.3(3) . .
As1 Zn1 As14 120.21(4) . .
As1 Zn1 As10 121.39(4) . .
As14 Zn1 As10 87.58(3) . .
As1 Zn1 As7 87.66(3) . .
As14 Zn1 As7 131.01(4) . .
As10 Zn1 As7 112.66(3) . .

loop_
_geom_bond_atom_site_label_1
_geom_bond_atom_site_label_2
_geom_bond_distance
_geom_bond_site_symmetry_2
As1 As2 2.3713(10) .
As1 As5 2.4250(9) .
As1 Zn1 2.5610(11) .
As1 Cs3 3.7701(10) .
As2 As6 2.4706(10) .
As2 As3 2.4826(10) .
As2 Cs3 4.1527(9) .
As3 As7 2.3810(10) .
As3 As6 2.4918(10) .
As3 Cs1 4.1626(10) .
As4 As6 2.3625(10) .
As4 As5 2.3785(10) .
As4 Cs1 3.5619(8) .
As4 Cs3 3.6760(10) .
As5 As7 2.4470(10) .
As5 Cs1 4.3155(9) .
As6 Cs1 4.1067(9) .
As6 Cs3 4.1545(10) .
As7 Zn1 2.5756(11) .
As7 Cs1 3.7912(10) .
As8 As11 2.3531(10) .
As8 As13 2.4711(10) .
As8 As9 2.4917(10) .
As8 Cs3 3.9139(11) 2_456
As9 As10 2.3917(10) .
As9 As13 2.4843(10) .
As9 Cs3 3.7251(9) 2_456
As10 As12 2.4160(9) .
As10 Zn1 2.5722(10) .
As10 Cs3 3.7804(10) 2_456
As11 As12 2.3764(10) .
As11 Cs2 3.5855(12) .
As11 Cs3 3.9373(9) 2_456
As11 Cs2 3.9416(12) 3_566
As12 As14 2.4451(10) .
As12 Cs2 3.9928(12) 3_566
As12 Cs2 4.0627(12) .
As13 As14 2.3771(11) .
As14 Zn1 2.5611(10) .
As14 Cs2 3.7857(13) .
As14 Cs2 3.8820(14) 3_566
C1 N2 1.484(8) .
C1 C33 1.511(10) .
C2 O5 1.423(8) .
C2 C3 1.493(10) .
C3 O6 1.425(8) .
C4 O6 1.447(8) .
C4 C5 1.497(10) .
C5 N1 1.458(9) .
C6 N1 1.479(8) .
C6 C7 1.488(9) .
C7 O3 1.442(7) .
C8 O3 1.404(7) .
C8 C9 1.509(8) .
C9 O4 1.417(7) .
C10 O4 1.443(7) .
C10 C11 1.514(8) .
C11 N2 1.473(8) .
C12 N2 1.472(7) .
C12 C38 1.498(9) .
C13 O2 1.423(7) .
C13 C14 1.475(9) .
C14 O1 1.424(7) .
C15 O1 1.438(8) .
C15 C16 1.488(9) .
C16 N1 1.454(9) .
C17 N4 1.464(8) .
C17 C18 1.503(10) .
C18 O8 1.427(8) .
C19 O8 1.412(8) .
C19 C20 1.480(10) .
C20 O7 1.419(8) .
C21 O7 1.431(8) .
C21 C22 1.490(10) .
C22 N3 1.460(9) .
C23 N3 1.465(9) .
C23 C24 1.507(10) .
C24 O11 1.427(7) .
C25 O11 1.423(7) .
C25 C26 1.499(9) .
C26 O12 1.426(7) .
C27 O10 1.414(9) .
C27 C28 1.508(10) .
C28 N4 1.436(8) .
C29 N4 1.493(9) .
C29 C30 1.518(9) .
C30 O12 1.412(7) .
C31 O10 1.412(8) .
C31 C32 1.463(10) .
C32 O9 1.429(8) .
C33 O5 1.410(7) .
C34 N3 1.476(9) .
C34 C35 1.508(11) .
C35 O9 1.406(9) .
C36 N5 1.451(10) .
C36 C37 1.475(13) .
C37 N6 1.416(12) .
C38 O2 1.420(7) .
N7 C39 1.442(16) .
C40 C39 1.277(17) .
C40 N8 1.428(15) .
Cs1 As4 3.5619(8) 3_567
Cs1 As7 3.7912(10) 3_567
Cs1 As6 4.1067(9) 3_567
Cs1 As3 4.1626(10) 3_567
Cs1 As5 4.3155(9) 3_567
Cs2 Cs2 1.0004(17) 3_566
Cs2 As14 3.8820(14) 3_566
Cs2 As11 3.9416(12) 3_566
Cs2 As12 3.9928(12) 3_566
Cs3 N5 3.307(6) .
Cs3 As9 3.7251(9) 2_446
Cs3 As10 3.7804(10) 2_446
Cs3 As8 3.9139(11) 2_446
Cs3 As11 3.9373(9) 2_446
K1 O5 2.823(4) .
K1 O2 2.825(4) .
K1 O6 2.835(5) .
K1 O1 2.871(4) .
K1 O3 2.884(4) .
K1 O4 2.901(4) .
K1 N1 3.013(5) .
K1 N2 3.036(5) .
K2 O11 2.675(4) .
K2 O8 2.747(4) .
K2 O9 2.779(5) .
K2 O10 2.818(5) .
K2 O7 2.819(5) .
K2 N4 2.964(5) .
K2 O12 2.971(5) .
K2 N3 2.997(6) .
